data_4081293
loop_
_publ_author_name
'Timerbulatova, Marina G.'
'Gatus, Mark R. D.'
'Vuong, Khuong Q.'
'Bhadbhade, Mohan'
'Algarra, Andr G.'
'Macgregor, Stuart A.'
'Messerle, Barbara A.'

_publ_section_title
;
 Bimetallic Complexes for Enhancing Catalyst Efficiency: Probing the
 Relationship between Activity and Intermetallic Distance
;
_journal_issue 18
_journal_name_full Organometallics
_journal_page_first 5071
_journal_paper_doi 10.1021/om4005059
_journal_volume 32
_journal_year 2013
_chemical_formula_sum 'C98 H70 B2 F48 N8 Rh2'
_chemical_formula_weight 2499.06
_chemical_name_systematic
; 

 ? 

;
_space_group_IT_number 14
_symmetry_cell_setting monoclinic
_symmetry_space_group_name_Hall '-P 2ybc'
_symmetry_space_group_name_H-M 'P 1 21/c 1'
_atom_sites_solution_hydrogens geom
_atom_sites_solution_primary direct
_atom_sites_solution_secondary difmap
_audit_creation_method SHELXL-97
_cell_angle_alpha 90.00
_cell_angle_beta 92.273(4)
_cell_angle_gamma 90.00
_cell_formula_units_Z 2
_cell_length_a 12.5005(7)
_cell_length_b 36.379(2)
_cell_length_c 11.3772(7)
_cell_measurement_reflns_used 2428
_cell_measurement_temperature 150(2)
_cell_measurement_theta_max 19.820
_cell_measurement_theta_min 2.712
_cell_volume 5169.8(5)
_computing_cell_refinement '<i>SAINT</i> (Bruker, 2007)'
_computing_data_collection '<i>APEX2</i> (Bruker, 2007)'
_computing_data_reduction '<i>SAINT</i>  '
_computing_molecular_graphics '<i>SHELXTL-Plus</i> (Sheldrick, 2008)'
_computing_structure_refinement '<i>SHELXL-97</i> (Sheldrick, 2008)'
_computing_structure_solution '<i>SHELXS-97</i> (Sheldrick, 2008)'
_diffrn_ambient_temperature 150(2)
_diffrn_measured_fraction_theta_full 0.996
_diffrn_measured_fraction_theta_max 0.996
_diffrn_measurement_device_type 'Bruker Kappa APEXII CCD Diffractometer'
_diffrn_measurement_method '\f scans and \w scans with \k offsets'
_diffrn_radiation_monochromator graphite
_diffrn_radiation_source 'fine-focus sealed tube'
_diffrn_radiation_type MoK\a
_diffrn_radiation_wavelength 0.71073
_diffrn_reflns_av_R_equivalents 0.1512
_diffrn_reflns_av_sigmaI/netI 0.2144
_diffrn_reflns_limit_h_max 14
_diffrn_reflns_limit_h_min -14
_diffrn_reflns_limit_k_max 41
_diffrn_reflns_limit_k_min -40
_diffrn_reflns_limit_l_max 12
_diffrn_reflns_limit_l_min -8
_diffrn_reflns_number 33437
_diffrn_reflns_theta_full 23.75
_diffrn_reflns_theta_max 23.75
_diffrn_reflns_theta_min 2.24
_exptl_absorpt_coefficient_mu 0.456
_exptl_absorpt_correction_T_max 0.9723
_exptl_absorpt_correction_T_min 0.8210
_exptl_absorpt_correction_type multi-scan
_exptl_absorpt_process_details '<i>SADABS</i> (Bruker, 2001)'
_exptl_crystal_colour Yellow
_exptl_crystal_density_diffrn 1.605
_exptl_crystal_density_method 'not measured'
_exptl_crystal_description Plates
_exptl_crystal_F_000 2492
_exptl_crystal_size_max 0.45
_exptl_crystal_size_mid 0.24
_exptl_crystal_size_min 0.06
_refine_diff_density_max 1.435
_refine_diff_density_min -0.804
_refine_diff_density_rms 0.128
_refine_ls_extinction_method none
_refine_ls_goodness_of_fit_ref 1.348
_refine_ls_hydrogen_treatment constr
_refine_ls_matrix_type full
_refine_ls_number_parameters 847
_refine_ls_number_reflns 7846
_refine_ls_number_restraints 583
_refine_ls_restrained_S_all 1.346
_refine_ls_R_factor_all 0.2195
_refine_ls_R_factor_gt 0.1194
_refine_ls_shift/su_max 0.000
_refine_ls_shift/su_mean 0.000
_refine_ls_structure_factor_coef Fsqd
_refine_ls_weighting_details 'calc w=1/[\s^2^(Fo^2^)+(0.1000P)^2^+0.1233P] where P=(Fo^2^+2Fc^2^)/3'
_refine_ls_weighting_scheme calc
_refine_ls_wR_factor_gt 0.2766
_refine_ls_wR_factor_ref 0.3008
_reflns_number_gt 3537
_reflns_number_total 7846
_reflns_threshold_expression >2sigma(I)
_cod_data_source_file om4005059_si_002.cif
_cod_data_source_block mark2_p21byc
_cod_depositor_comments
;
The following automatic conversions were performed:

'_symmetry_cell_setting' value 'Monoclinic' changed to 'monoclinic'
according to /home/saulius/struct/CIF-dictionaries/cif_core.dic
dictionary named 'cif_core.dic' version 2.4.2 from 2011-04-26.

Automatic conversion script
Id: cif_fix_values 1891 2012-01-12 08:04:46Z andrius 
;
_cod_original_sg_symbol_H-M P2(1)/c
_cod_database_code 4081293

loop_
_symmetry_equiv_pos_as_xyz
'x, y, z'
'-x, y+1/2, -z+1/2'
'-x, -y, -z'
'x, -y-1/2, z-1/2'

loop_
_atom_site_label
_atom_site_type_symbol
_atom_site_fract_x
_atom_site_fract_y
_atom_site_fract_z
_atom_site_U_iso_or_equiv
_atom_site_adp_type
_atom_site_occupancy
_atom_site_symmetry_multiplicity
_atom_site_calc_flag
_atom_site_refinement_flags
_atom_site_disorder_assembly
_atom_site_disorder_group
B1 B 0.4219(12) 0.1242(4) 0.9057(18) 0.051(5) Uani 1 1 d . A 1
C11A C 0.2928(9) 0.1210(3) 0.9186(11) 0.029(3) Uani 1 1 d . A 1
C12A C 0.2391(7) 0.0878(3) 0.9064(11) 0.032(3) Uani 1 1 d D A 1
H12C H 0.2791 0.0665 0.8883 0.038 Uiso 1 1 calc R A 1
C13A C 0.1297(9) 0.0842(2) 0.9194(12) 0.032(3) Uani 1 1 d D A 1
C14A C 0.0699(9) 0.1141(2) 0.9582(14) 0.052(5) Uani 1 1 d D A 1
H14C H -0.0047 0.1119 0.9698 0.062 Uiso 1 1 calc R A 1
C15A C 0.1237(8) 0.1473(3) 0.9792(11) 0.032(3) Uani 1 1 d D A 1
C16A C 0.2308(7) 0.1492(3) 0.9594(10) 0.029(3) Uani 1 1 d D A 1
H16C H 0.2655 0.1720 0.9752 0.034 Uiso 1 1 calc R A 1
C17A C 0.0750(6) 0.04838(19) 0.8976(9) 0.048(4) Uani 1 1 d D A 1
F1 F 0.1379(5) 0.01972(17) 0.9202(8) 0.072(3) Uani 1 1 d D A 1
F2 F -0.0100(6) 0.0433(2) 0.9631(9) 0.103(4) Uani 1 1 d D A 1
F3 F 0.0401(9) 0.0462(2) 0.7868(8) 0.141(6) Uani 1 1 d D A 1
C18A C 0.0621(6) 0.1801(2) 1.0157(10) 0.075(4) Uani 1 1 d DU . .
F4 F 0.0334(12) 0.2001(4) 0.9200(10) 0.086(4) Uani 0.60 1 d PDU A 1
F5 F -0.0270(9) 0.1727(4) 1.0702(13) 0.083(4) Uani 0.60 1 d PDU A 1
F6 F 0.1196(9) 0.2031(4) 1.0843(13) 0.084(4) Uani 0.60 1 d PDU A 1
F4' F 0.0866(17) 0.2109(4) 0.962(2) 0.088(5) Uani 0.40 1 d PDU A 2
F5' F -0.0434(9) 0.1752(7) 1.0016(19) 0.078(5) Uani 0.40 1 d PDU A 2
F6' F 0.0819(17) 0.1852(6) 1.1309(12) 0.090(5) Uani 0.40 1 d PDU A 2
C21A C 0.4579(10) 0.1668(3) 0.8743(15) 0.053(5) Uani 1 1 d . . .
C22A C 0.4002(12) 0.1874(4) 0.7973(19) 0.135(5) Uani 1 1 d DU A .
H22C H 0.3332 0.1782 0.7681 0.163 Uiso 1 1 calc R . .
C23A C 0.4343(12) 0.2218(4) 0.7580(18) 0.140(5) Uani 1 1 d DU . .
C24A C 0.5285(11) 0.2362(5) 0.8030(19) 0.148(5) Uani 1 1 d DU A .
H24C H 0.5517 0.2597 0.7777 0.178 Uiso 1 1 calc R . .
C25A C 0.5901(11) 0.2166(5) 0.886(2) 0.156(5) Uani 1 1 d DU . .
C26A C 0.5560(10) 0.1823(4) 0.912(2) 0.110(8) Uani 1 1 d D A .
H26C H 0.6026 0.1675 0.9604 0.132 Uiso 1 1 calc R . .
C27A C 0.3661(8) 0.2421(3) 0.6693(11) 0.127(6) Uani 1 1 d DU A .
F7 F 0.3673(14) 0.2274(5) 0.5611(15) 0.146(6) Uani 0.65 1 d PDU A 1
F8 F 0.2622(9) 0.2417(4) 0.6968(16) 0.121(6) Uani 0.65 1 d PDU A 1
F9 F 0.3921(14) 0.2773(3) 0.6567(19) 0.134(6) Uani 0.65 1 d PDU A 1
F7' F 0.302(2) 0.2244(8) 0.594(3) 0.138(7) Uani 0.35 1 d PDU A 2
F8' F 0.308(2) 0.2647(7) 0.733(2) 0.131(6) Uani 0.35 1 d PDU A 2
F9' F 0.432(2) 0.2628(7) 0.608(3) 0.139(13) Uani 0.35 1 d PDU A 2
C28A C 0.6951(8) 0.2316(3) 0.9303(13) 0.166(5) Uani 1 1 d DU A .
F10 F 0.7686(14) 0.2113(5) 0.878(2) 0.171(5) Uani 0.50 1 d PDU A 1
F11 F 0.7193(17) 0.2666(3) 0.913(2) 0.172(5) Uani 0.50 1 d PDU A 1
F12 F 0.7072(17) 0.2249(6) 1.0451(14) 0.172(5) Uani 0.50 1 d PDU A 1
F10' F 0.7634(15) 0.2099(5) 0.989(2) 0.172(5) Uani 0.50 1 d PDU A 2
F11' F 0.7485(16) 0.2464(6) 0.8416(16) 0.172(5) Uani 0.50 1 d PDU A 2
F12' F 0.6753(15) 0.2602(5) 1.002(2) 0.175(5) Uani 0.50 1 d PDU A 2
C31A C 0.4725(9) 0.1102(3) 1.0369(13) 0.036(4) Uani 1 1 d . . .
C32A C 0.4811(10) 0.1320(4) 1.1327(12) 0.069(6) Uani 1 1 d D A .
H32C H 0.4597 0.1569 1.1242 0.083 Uiso 1 1 calc R . .
C33A C 0.5198(11) 0.1202(4) 1.2444(14) 0.066(5) Uani 1 1 d D . .
C34A C 0.5518(11) 0.0847(2) 1.2540(14) 0.061(5) Uani 1 1 d D A .
H34C H 0.5800 0.0761 1.3278 0.073 Uiso 1 1 calc R . .
C35A C 0.5449(11) 0.0608(3) 1.1609(16) 0.057(3) Uani 1 1 d DU . .
C36A C 0.5042(8) 0.0736(3) 1.0525(11) 0.031(3) Uani 1 1 d D A .
H36C H 0.4978 0.0571 0.9879 0.038 Uiso 1 1 calc R . .
C37A C 0.5316(10) 0.1473(3) 1.3412(10) 0.099(7) Uani 1 1 d D A .
F13 F 0.4378(8) 0.1620(3) 1.3634(10) 0.154(6) Uani 1 1 d D . .
F14 F 0.5705(11) 0.1322(3) 1.4403(11) 0.163(6) Uani 1 1 d D . .
F15 F 0.5964(9) 0.1750(3) 1.3156(11) 0.156(6) Uani 1 1 d D . .
C38A C 0.5748(6) 0.02136(18) 1.1740(8) 0.061(3) Uani 1 1 d DU A .
F16 F 0.6157(14) 0.0109(7) 1.0712(11) 0.059(4) Uani 0.50 1 d PDU A 1
F17 F 0.6539(11) 0.0160(7) 1.2545(13) 0.084(5) Uani 0.50 1 d PDU A 1
F18 F 0.4976(14) -0.0024(7) 1.1951(19) 0.061(5) Uani 0.50 1 d PDU A 1
F16' F 0.6451(13) 0.0081(8) 1.1002(13) 0.065(5) Uani 0.50 1 d PDU A 2
F17' F 0.6118(13) 0.0133(7) 1.2825(10) 0.079(5) Uani 0.50 1 d PDU A 2
F18' F 0.4846(13) 0.0019(7) 1.1570(16) 0.053(4) Uani 0.50 1 d PDU A 2
C41A C 0.4648(10) 0.0990(3) 0.7969(14) 0.039(4) Uani 1 1 d . . .
C42A C 0.5733(9) 0.0910(3) 0.7975(15) 0.063(5) Uani 1 1 d D A .
H42A H 0.6177 0.0993 0.8618 0.075 Uiso 1 1 calc R . .
C43A C 0.6211(9) 0.0710(5) 0.706(2) 0.108(5) Uani 1 1 d DU . .
C44A C 0.5580(9) 0.0593(5) 0.6163(15) 0.108(9) Uani 1 1 d D A .
H44A H 0.5868 0.0455 0.5540 0.130 Uiso 1 1 calc R . .
C45A C 0.4465(15) 0.0678(5) 0.6155(14) 0.116(5) Uani 1 1 d DU . .
C46A C 0.4019(14) 0.0878(4) 0.7066(10) 0.061(5) Uani 1 1 d D A .
H46A H 0.3276 0.0934 0.7040 0.073 Uiso 1 1 calc R . .
C47A C 0.7378(6) 0.0629(3) 0.7195(11) 0.118(5) Uani 1 1 d DU A .
F19 F 0.7949(13) 0.0931(3) 0.7454(17) 0.129(5) Uani 0.60 1 d PDU A 1
F20 F 0.7573(11) 0.0397(4) 0.8090(14) 0.113(5) Uani 0.60 1 d PDU A 1
F21 F 0.7773(13) 0.0480(5) 0.6249(12) 0.143(5) Uani 0.60 1 d PDU A 1
F19' F 0.7973(19) 0.0790(6) 0.8045(17) 0.130(6) Uani 0.40 1 d PDU A 2
F20' F 0.7586(17) 0.0272(3) 0.722(2) 0.125(6) Uani 0.40 1 d PDU A 2
F21' F 0.7760(17) 0.0752(7) 0.6177(15) 0.117(5) Uani 0.40 1 d PDU A 2
C48A C 0.3796(8) 0.0575(3) 0.5107(10) 0.131(4) Uani 1 1 d DU A .
F22 F 0.4185(9) 0.0333(3) 0.4376(9) 0.146(4) Uani 1 1 d DU . .
F23 F 0.2859(9) 0.0455(4) 0.5430(10) 0.170(5) Uani 1 1 d DU . .
F24 F 0.3614(12) 0.0885(3) 0.4494(12) 0.188(5) Uani 1 1 d DU . .
Rh1 Rh 0.01058(8) 0.13345(3) 0.38474(12) 0.0474(4) Uani 1 1 d . . .
N1 N 0.1100(8) 0.0981(3) 0.2951(9) 0.035(3) Uani 1 1 d . . .
N2 N 0.0760(7) 0.0638(3) 0.2565(10) 0.035(3) Uani 1 1 d . . .
N3 N -0.1135(8) 0.1130(3) 0.2763(10) 0.039(3) Uani 1 1 d . . .
N4 N -0.1100(8) 0.0780(3) 0.2282(11) 0.044(3) Uani 1 1 d . . .
C1 C 0.1303(14) 0.1447(5) 0.5188(18) 0.083(6) Uani 1 1 d . . .
H1 H 0.1912 0.1268 0.5182 0.100 Uiso 1 1 calc R . .
C2 C 0.0889(16) 0.1500(5) 0.6392(17) 0.089(6) Uani 1 1 d . . .
H22 H 0.1088 0.1750 0.6668 0.107 Uiso 1 1 calc R . .
H21 H 0.1252 0.1322 0.6933 0.107 Uiso 1 1 calc R . .
C3 C -0.0305(16) 0.1455(6) 0.648(2) 0.118(8) Uani 1 1 d . . .
H32 H -0.0583 0.1643 0.7017 0.142 Uiso 1 1 calc R . .
H31 H -0.0464 0.1209 0.6805 0.142 Uiso 1 1 calc R . .
C4 C -0.0902(12) 0.1499(5) 0.5151(17) 0.075(6) Uani 1 1 d . . .
H4 H -0.1614 0.1373 0.5090 0.089 Uiso 1 1 calc R . .
C5 C -0.0850(12) 0.1789(4) 0.444(2) 0.089(7) Uani 1 1 d . . .
H5 H -0.1517 0.1835 0.3943 0.106 Uiso 1 1 calc R . .
C6 C -0.0169(14) 0.2122(4) 0.465(2) 0.113(8) Uani 1 1 d . . .
H61 H -0.0436 0.2318 0.4109 0.136 Uiso 1 1 calc R . .
H62 H -0.0277 0.2208 0.5460 0.136 Uiso 1 1 calc R . .
C7 C 0.0920(14) 0.2085(4) 0.451(2) 0.111(8) Uani 1 1 d . . .
H71 H 0.1295 0.2188 0.5219 0.133 Uiso 1 1 calc R . .
H72 H 0.1116 0.2240 0.3835 0.133 Uiso 1 1 calc R . .
C8 C 0.1350(11) 0.1702(4) 0.4313(18) 0.066(5) Uani 1 1 d . . .
H8 H 0.1995 0.1688 0.3822 0.079 Uiso 1 1 calc R . .
C9 C 0.1532(11) 0.0456(4) 0.2048(11) 0.041(4) Uani 1 1 d . . .
H9 H 0.1486 0.0212 0.1745 0.049 Uiso 1 1 calc R . .
C10 C 0.2412(11) 0.0683(4) 0.2030(12) 0.047(4) Uani 1 1 d . . .
H10 H 0.3093 0.0630 0.1728 0.056 Uiso 1 1 calc R . .
C11 C 0.2095(10) 0.0999(4) 0.2535(13) 0.047(4) Uani 1 1 d . . .
H11 H 0.2530 0.1213 0.2593 0.056 Uiso 1 1 calc R . .
C12 C -0.1771(10) 0.0744(4) 0.1337(14) 0.052(4) Uani 1 1 d . . .
H12 H -0.1879 0.0531 0.0866 0.062 Uiso 1 1 calc R . .
C13 C -0.2262(11) 0.1074(5) 0.1193(17) 0.069(5) Uani 1 1 d . . .
H13 H -0.2792 0.1136 0.0605 0.082 Uiso 1 1 calc R . .
C14 C -0.1859(10) 0.1297(4) 0.2037(16) 0.058(5) Uani 1 1 d . . .
H14 H -0.2063 0.1547 0.2114 0.070 Uiso 1 1 calc R . .
C15 C -0.0341(10) 0.0521(3) 0.2749(13) 0.044(4) Uani 1 1 d . . .
H15 H -0.0450 0.0293 0.2270 0.053 Uiso 1 1 calc R . .
C16 C -0.0541(10) 0.0410(3) 0.4015(11) 0.040(4) Uani 1 1 d . . .
H161 H -0.1306 0.0346 0.4075 0.047 Uiso 1 1 calc R . .
H162 H -0.0394 0.0625 0.4534 0.047 Uiso 1 1 calc R . .
C17 C 0.0155(11) 0.0080(3) 0.4466(13) 0.052(4) Uani 1 1 d . . .
H171 H 0.0137 -0.0112 0.3850 0.062 Uiso 1 1 calc R . .
H172 H 0.0906 0.0165 0.4571 0.062 Uiso 1 1 calc R . .

loop_
_atom_site_aniso_label
_atom_site_aniso_U_11
_atom_site_aniso_U_22
_atom_site_aniso_U_33
_atom_site_aniso_U_23
_atom_site_aniso_U_13
_atom_site_aniso_U_12
B1 0.033(9) 0.024(9) 0.097(17) 0.008(9) 0.015(10) -0.002(6)
C11A 0.029(7) 0.021(6) 0.037(9) 0.006(6) -0.004(6) 0.006(5)
C12A 0.024(7) 0.021(6) 0.051(10) 0.009(6) -0.005(7) 0.002(5)
C13A 0.035(7) 0.017(6) 0.044(10) 0.004(6) -0.001(7) -0.006(5)
C14A 0.018(7) 0.029(7) 0.110(15) 0.001(8) 0.014(8) 0.000(6)
C15A 0.025(7) 0.031(7) 0.039(10) 0.004(6) -0.004(7) 0.001(5)
C16A 0.040(8) 0.021(6) 0.025(9) 0.006(6) 0.000(7) -0.015(6)
C17A 0.049(9) 0.042(9) 0.053(12) -0.012(8) 0.006(9) -0.001(7)
F1 0.046(5) 0.030(4) 0.140(9) -0.010(5) 0.000(5) -0.007(4)
F2 0.058(6) 0.044(5) 0.208(13) -0.002(6) 0.035(7) -0.024(4)
F3 0.256(15) 0.077(7) 0.081(9) 0.019(6) -0.103(10) -0.085(8)
C18A 0.053(6) 0.044(6) 0.129(10) -0.019(6) 0.012(7) 0.005(5)
F4 0.078(9) 0.043(7) 0.138(11) -0.013(7) 0.002(7) 0.012(6)
F5 0.057(7) 0.054(7) 0.141(12) -0.025(8) 0.033(7) 0.004(6)
F6 0.062(7) 0.052(8) 0.139(11) -0.038(8) 0.015(8) -0.005(6)
F4' 0.072(10) 0.038(8) 0.156(12) -0.012(9) 0.017(10) 0.002(7)
F5' 0.047(7) 0.053(8) 0.135(13) -0.024(10) 0.021(8) 0.016(7)
F6' 0.074(9) 0.061(9) 0.134(11) -0.032(8) 0.013(9) 0.022(8)
C21A 0.017(7) 0.032(8) 0.112(15) 0.000(8) -0.002(8) 0.002(6)
C22A 0.040(6) 0.041(5) 0.322(14) 0.081(8) -0.031(7) -0.007(4)
C23A 0.045(5) 0.045(5) 0.326(14) 0.081(7) -0.033(7) -0.012(4)
C24A 0.052(5) 0.055(5) 0.334(14) 0.080(7) -0.037(6) -0.018(4)
C25A 0.059(5) 0.065(5) 0.339(14) 0.079(7) -0.047(6) -0.021(4)
C26A 0.044(10) 0.050(10) 0.23(3) 0.051(13) -0.034(13) -0.008(8)
C27A 0.080(8) 0.093(9) 0.207(15) 0.073(10) 0.004(9) 0.001(7)
F7 0.093(10) 0.137(10) 0.208(16) 0.056(10) -0.003(10) 0.018(10)
F8 0.071(8) 0.094(10) 0.196(15) 0.077(10) -0.010(9) 0.007(7)
F9 0.101(10) 0.087(9) 0.213(16) 0.102(10) -0.009(11) -0.006(8)
F7' 0.087(12) 0.119(11) 0.208(17) 0.072(11) -0.010(12) 0.005(10)
F8' 0.088(11) 0.098(12) 0.206(16) 0.087(11) 0.001(11) 0.021(9)
F9' 0.12(3) 0.08(2) 0.21(4) 0.09(2) 0.025(19) -0.001(16)
C28A 0.067(5) 0.080(5) 0.347(14) 0.074(7) -0.050(6) -0.027(4)
F10 0.061(6) 0.094(6) 0.353(14) 0.072(8) -0.049(8) -0.025(5)
F11 0.073(7) 0.085(6) 0.355(14) 0.069(8) -0.044(8) -0.038(5)
F12 0.074(7) 0.091(7) 0.346(14) 0.069(8) -0.056(7) -0.028(6)
F10' 0.066(6) 0.095(6) 0.351(14) 0.070(8) -0.057(7) -0.023(5)
F11' 0.069(6) 0.090(7) 0.354(14) 0.068(8) -0.044(7) -0.039(5)
F12' 0.078(7) 0.091(6) 0.349(14) 0.064(8) -0.051(7) -0.027(5)
C31A 0.019(7) 0.027(7) 0.061(11) -0.005(7) 0.002(7) -0.003(5)
C32A 0.030(8) 0.034(8) 0.142(19) -0.028(12) -0.020(10) -0.008(7)
C33A 0.042(10) 0.068(12) 0.085(15) -0.042(11) -0.038(10) -0.005(8)
C34A 0.058(10) 0.038(9) 0.083(14) -0.002(9) -0.038(9) 0.000(7)
C35A 0.043(7) 0.035(5) 0.091(9) 0.010(6) 0.000(6) 0.005(4)
C36A 0.032(7) 0.023(7) 0.040(10) 0.004(6) 0.002(7) -0.009(5)
C37A 0.105(18) 0.115(19) 0.074(18) -0.027(15) -0.030(14) 0.007(15)
F13 0.119(10) 0.201(13) 0.137(12) -0.124(11) -0.053(9) 0.046(9)
F14 0.242(16) 0.102(9) 0.137(13) -0.032(9) -0.099(12) 0.008(9)
F15 0.141(11) 0.077(8) 0.244(17) -0.086(10) -0.064(11) -0.007(7)
C38A 0.055(6) 0.038(5) 0.090(7) 0.018(6) -0.010(5) 0.005(4)
F16 0.042(9) 0.035(7) 0.100(8) 0.025(8) -0.004(7) 0.027(8)
F17 0.085(10) 0.056(8) 0.106(10) 0.023(9) -0.037(8) 0.006(8)
F18 0.071(8) 0.036(7) 0.074(11) 0.032(9) -0.005(7) 0.002(6)
F16' 0.045(9) 0.037(7) 0.112(9) 0.023(9) -0.009(8) 0.024(7)
F17' 0.085(10) 0.053(8) 0.097(8) 0.009(8) -0.031(7) 0.014(9)
F18' 0.064(7) 0.037(7) 0.059(11) 0.032(8) -0.003(7) -0.006(6)
C41A 0.040(8) 0.028(7) 0.050(12) 0.032(8) 0.025(8) 0.014(6)
C42A 0.052(10) 0.034(8) 0.103(15) 0.035(9) 0.020(10) 0.003(7)
C43A 0.077(6) 0.076(9) 0.177(14) 0.060(9) 0.086(8) 0.051(6)
C44A 0.112(17) 0.107(16) 0.11(2) 0.060(14) 0.077(14) 0.085(14)
C45A 0.145(10) 0.130(11) 0.072(9) -0.004(8) 0.012(8) 0.082(9)
C46A 0.079(12) 0.056(10) 0.050(13) 0.029(9) 0.021(10) 0.030(9)
C47A 0.080(6) 0.090(7) 0.189(12) 0.052(8) 0.086(7) 0.051(6)
F19 0.087(7) 0.098(9) 0.208(14) 0.069(9) 0.080(10) 0.034(7)
F20 0.065(7) 0.084(8) 0.196(13) 0.049(9) 0.077(9) 0.051(7)
F21 0.095(8) 0.144(10) 0.197(13) 0.037(9) 0.090(9) 0.074(9)
F19' 0.086(8) 0.112(10) 0.198(13) 0.058(10) 0.071(10) 0.046(9)
F20' 0.076(8) 0.095(8) 0.209(15) 0.062(9) 0.083(11) 0.065(7)
F21' 0.076(8) 0.089(11) 0.194(13) 0.051(10) 0.096(9) 0.044(9)
C48A 0.165(10) 0.154(10) 0.076(9) -0.011(7) 0.014(7) 0.083(8)
F22 0.192(10) 0.174(9) 0.074(8) -0.026(7) 0.021(7) 0.081(8)
F23 0.174(10) 0.255(12) 0.082(9) -0.078(8) 0.020(7) 0.003(9)
F24 0.250(12) 0.200(10) 0.112(10) 0.026(8) -0.009(9) 0.121(9)
Rh1 0.0364(6) 0.0309(6) 0.0750(10) -0.0002(7) 0.0015(6) 0.0034(5)
N1 0.031(6) 0.040(6) 0.035(8) 0.008(6) 0.000(6) 0.006(5)
N2 0.026(6) 0.028(6) 0.052(9) 0.007(6) -0.005(6) 0.005(5)
N3 0.032(6) 0.027(6) 0.057(9) -0.004(6) -0.009(6) 0.005(5)
N4 0.026(6) 0.036(7) 0.070(10) 0.011(6) -0.004(7) 0.003(5)
C1 0.080(13) 0.097(15) 0.071(16) -0.049(12) -0.018(12) 0.026(11)
C2 0.117(17) 0.087(13) 0.062(15) 0.003(11) -0.015(13) 0.019(12)
C3 0.088(16) 0.130(18) 0.14(2) -0.003(15) 0.015(15) -0.064(13)
C4 0.038(9) 0.109(15) 0.077(15) -0.070(12) 0.011(10) -0.004(9)
C5 0.052(10) 0.024(8) 0.19(2) -0.024(12) 0.039(12) 0.011(7)
C6 0.073(13) 0.033(9) 0.24(3) -0.018(13) 0.030(15) 0.008(9)
C7 0.074(13) 0.038(10) 0.22(3) -0.046(13) 0.001(15) -0.014(9)
C8 0.039(9) 0.041(9) 0.118(17) 0.008(10) 0.005(10) -0.001(7)
C9 0.052(9) 0.057(9) 0.014(9) 0.006(7) -0.004(7) 0.026(8)
C10 0.038(8) 0.078(11) 0.024(10) 0.005(8) 0.011(7) 0.017(8)
C11 0.032(8) 0.043(8) 0.066(12) 0.010(8) 0.004(8) -0.007(6)
C12 0.025(8) 0.065(10) 0.063(13) -0.005(9) -0.013(8) -0.007(7)
C13 0.031(9) 0.072(12) 0.100(16) 0.027(11) -0.040(9) -0.005(8)
C14 0.026(8) 0.041(8) 0.107(15) 0.024(10) 0.000(9) 0.004(7)
C15 0.046(8) 0.025(7) 0.063(12) 0.019(7) 0.019(8) 0.007(6)
C16 0.057(9) 0.027(7) 0.033(10) -0.003(7) -0.013(8) 0.004(6)
C17 0.055(9) 0.021(7) 0.079(14) 0.002(7) 0.005(9) -0.001(6)

loop_
_atom_type_symbol
_atom_type_description
_atom_type_scat_dispersion_real
_atom_type_scat_dispersion_imag
_atom_type_scat_source
C C 0.0033 0.0016 'International Tables Vol C Tables 4.2.6.8 and 6.1.1.4'
H H 0.0000 0.0000 'International Tables Vol C Tables 4.2.6.8 and 6.1.1.4'
B B 0.0013 0.0007 'International Tables Vol C Tables 4.2.6.8 and 6.1.1.4'
N N 0.0061 0.0033 'International Tables Vol C Tables 4.2.6.8 and 6.1.1.4'
F F 0.0171 0.0103 'International Tables Vol C Tables 4.2.6.8 and 6.1.1.4'
Rh Rh -1.1178 0.9187 'International Tables Vol C Tables 4.2.6.8 and 6.1.1.4'

loop_
_geom_angle_atom_site_label_1
_geom_angle_atom_site_label_2
_geom_angle_atom_site_label_3
_geom_angle
_geom_angle_site_symmetry_1
C11A B1 C41A 112.3(12) .
C11A B1 C21A 111.4(10) .
C41A B1 C21A 105.0(12) .
C11A B1 C31A 103.7(11) .
C41A B1 C31A 112.1(10) .
C21A B1 C31A 112.4(12) .
C16A C11A C12A 114.0(10) .
C16A C11A B1 123.2(10) .
C12A C11A B1 122.1(10) .
C11A C12A C13A 123.1(10) .
C11A C12A H12C 118.4 .
C13A C12A H12C 118.4 .
C12A C13A C14A 120.2(8) .
C12A C13A C17A 120.8(9) .
C14A C13A C17A 119.0(9) .
C15A C14A C13A 117.7(9) .
C15A C14A H14C 121.1 .
C13A C14A H14C 121.1 .
C16A C15A C14A 118.9(8) .
C16A C15A C18A 121.8(9) .
C14A C15A C18A 119.3(8) .
C15A C16A C11A 125.7(10) .
C15A C16A H16C 117.1 .
C11A C16A H16C 117.1 .
F3 C17A F1 108.0(6) .
F3 C17A F2 106.5(7) .
F1 C17A F2 105.2(6) .
F3 C17A C13A 110.2(9) .
F1 C17A C13A 113.1(7) .
F2 C17A C13A 113.4(8) .
F4' C18A F5 127.2(14) .
F4' C18A F5' 107.7(8) .
F5 C18A F5' 35.2(10) .
F4' C18A F6 66.9(9) .
F5 C18A F6 107.3(7) .
F5' C18A F6 131.3(13) .
F4' C18A F6' 107.3(8) .
F5 C18A F6' 72.3(10) .
F5' C18A F6' 106.3(8) .
F6 C18A F6' 42.7(9) .
F4' C18A F4 39.2(9) .
F5 C18A F4 106.7(7) .
F5' C18A F4 75.2(10) .
F6 C18A F4 104.7(7) .
F6' C18A F4 138.6(11) .
F4' C18A C15A 114.8(12) .
F5 C18A C15A 115.0(10) .
F5' C18A C15A 112.4(12) .
F6 C18A C15A 113.1(9) .
F6' C18A C15A 107.9(12) .
F4 C18A C15A 109.3(10) .
C22A C21A C26A 114.6(13) .
C22A C21A B1 121.3(13) .
C26A C21A B1 123.5(12) .
C21A C22A C23A 123.0(14) .
C21A C22A H22C 118.5 .
C23A C22A H22C 118.5 .
C24A C23A C22A 119.3(11) .
C24A C23A C27A 121.6(11) .
C22A C23A C27A 119.0(11) .
C23A C24A C25A 120.2(13) .
C23A C24A H24C 119.9 .
C25A C24A H24C 119.9 .
C26A C25A C24A 116.9(12) .
C26A C25A C28A 122.7(14) .
C24A C25A C28A 120.0(13) .
C25A C26A C21A 125.5(14) .
C25A C26A H26C 117.3 .
C21A C26A H26C 117.3 .
F7' C27A F8' 109.0(8) .
F7' C27A F9' 108.0(9) .
F8' C27A F9' 107.3(8) .
F7' C27A F9 123.1(19) .
F8' C27A F9 66.6(12) .
F9' C27A F9 40.7(12) .
F7' C27A F7 40.6(13) .
F8' C27A F7 140.7(15) .
F9' C27A F7 73.4(15) .
F9 C27A F7 105.9(8) .
F7' C27A F8 64.8(12) .
F8' C27A F8 48.0(11) .
F9' C27A F8 138.4(15) .
F9 C27A F8 106.1(7) .
F7 C27A F8 104.7(7) .
F7' C27A C23A 121.0(17) .
F8' C27A C23A 104.1(17) .
F9' C27A C23A 106.7(17) .
F9 C27A C23A 114.4(12) .
F7 C27A C23A 113.4(16) .
F8 C27A C23A 111.6(12) .
F10' C28A F11 120.0(15) .
F10' C28A F12 49.4(10) .
F11 C28A F12 107.6(8) .
F10' C28A F10 57.2(11) .
F11 C28A F10 107.4(8) .
F12 C28A F10 106.5(8) .
F10' C28A F11' 106.8(8) .
F11 C28A F11' 51.8(10) .
F12 C28A F11' 140.3(14) .
F10 C28A F11' 60.9(10) .
F10' C28A F12' 106.5(8) .
F11 C28A F12' 52.9(10) .
F12 C28A F12' 64.3(11) .
F10 C28A F12' 147.1(13) .
F11' C28A F12' 104.6(7) .
F10' C28A C25A 119.7(14) .
F11 C28A C25A 120.2(13) .
F12 C28A C25A 109.4(16) .
F10 C28A C25A 104.9(15) .
F11' C28A C25A 110.3(15) .
F12' C28A C25A 107.9(16) .
C32A C31A C36A 116.3(14) .
C32A C31A B1 123.8(11) .
C36A C31A B1 119.9(12) .
C31A C32A C33A 124.4(13) .
C31A C32A H32C 117.8 .
C33A C32A H32C 117.8 .
C34A C33A C32A 116.9(11) .
C34A C33A C37A 123.6(13) .
C32A C33A C37A 119.3(12) .
C33A C34A C35A 122.2(14) .
C33A C34A H34C 118.9 .
C35A C34A H34C 118.9 .
C34A C35A C36A 118.7(10) .
C34A C35A C38A 121.7(13) .
C36A C35A C38A 119.5(12) .
C35A C36A C31A 121.5(12) .
C35A C36A H36C 119.3 .
C31A C36A H36C 119.3 .
F13 C37A F14 107.6(7) .
F13 C37A F15 106.7(7) .
F14 C37A F15 107.0(7) .
F13 C37A C33A 110.4(10) .
F14 C37A C33A 112.2(10) .
F15 C37A C33A 112.6(10) .
F18 C38A F16' 112(2) .
F18 C38A F17' 85.3(14) .
F16' C38A F17' 106.9(8) .
F18 C38A F17 107.7(8) .
F16' C38A F17 83.7(14) .
F17' C38A F17 27.4(11) .
F18 C38A F18' 20.9(13) .
F16' C38A F18' 106.8(8) .
F17' C38A F18' 106.1(8) .
F17 C38A F18' 128.2(15) .
F18 C38A F16 106.1(8) .
F16' C38A F16 21.2(13) .
F17' C38A F16 127.6(14) .
F17 C38A F16 104.9(8) .
F18' C38A F16 94.1(19) .
F18 C38A C35A 117.8(14) .
F16' C38A C35A 117.1(15) .
F17' C38A C35A 112.4(14) .
F17 C38A C35A 112.7(13) .
F18' C38A C35A 106.8(14) .
F16 C38A C35A 106.7(14) .
C46A C41A C42A 119.1(15) .
C46A C41A B1 123.3(12) .
C42A C41A B1 117.4(14) .
C41A C42A C43A 123.0(16) .
C41A C42A H42A 118.5 .
C43A C42A H42A 118.5 .
C44A C43A C42A 118.1(12) .
C44A C43A C47A 124.1(18) .
C42A C43A C47A 117.8(17) .
C43A C44A C45A 118.8(16) .
C43A C44A H44A 120.6 .
C45A C44A H44A 120.6 .
C46A C45A C44A 121.7(11) .
C46A C45A C48A 119.9(13) .
C44A C45A C48A 118.2(13) .
C41A C46A C45A 119.3(14) .
C41A C46A H46A 120.4 .
C45A C46A H46A 120.4 .
F21 C47A F20' 62.5(9) .
F21 C47A F19' 123.8(15) .
F20' C47A F19' 107.9(8) .
F21 C47A F19 107.7(7) .
F20' C47A F19 134.2(14) .
F19' C47A F19 37.0(10) .
F21 C47A F20 107.4(7) .
F20' C47A F20 48.1(10) .
F19' C47A F20 69.2(11) .
F19 C47A F20 105.8(8) .
F21 C47A F21' 43.7(9) .
F20' C47A F21' 105.7(8) .
F19' C47A F21' 105.8(8) .
F19 C47A F21' 73.3(11) .
F20 C47A F21' 143.5(11) .
F21 C47A C43A 113.3(13) .
F20' C47A C43A 112.7(13) .
F19' C47A C43A 120.3(16) .
F19 C47A C43A 111.9(13) .
F20 C47A C43A 110.4(12) .
F21' C47A C43A 103.2(13) .
F23 C48A F22 108.0(8) .
F23 C48A F24 106.9(7) .
F22 C48A F24 107.0(8) .
F23 C48A C45A 109.9(13) .
F22 C48A C45A 117.8(12) .
F24 C48A C45A 106.7(13) .
C4 Rh1 N3 93.9(5) .
C4 Rh1 N1 157.0(7) .
N3 Rh1 N1 86.2(4) .
C4 Rh1 C8 95.8(7) .
N3 Rh1 C8 154.6(6) .
N1 Rh1 C8 93.8(5) .
C4 Rh1 C1 82.1(7) .
N3 Rh1 C1 167.8(7) .
N1 Rh1 C1 93.0(5) .
C8 Rh1 C1 37.6(6) .
C4 Rh1 C5 36.7(7) .
N3 Rh1 C5 92.8(6) .
N1 Rh1 C5 166.3(6) .
C8 Rh1 C5 81.2(6) .
C1 Rh1 C5 90.7(7) .
C11 N1 N2 102.0(10) .
C11 N1 Rh1 135.9(9) .
N2 N1 Rh1 122.0(7) .
C9 N2 N1 111.9(10) .
C9 N2 C15 128.5(11) .
N1 N2 C15 119.7(10) .
C14 N3 N4 101.7(11) .
C14 N3 Rh1 132.0(9) .
N4 N3 Rh1 121.9(8) .
C12 N4 N3 112.1(10) .
C12 N4 C15 128.3(12) .
N3 N4 C15 119.4(12) .
C8 C1 C2 127.2(17) .
C8 C1 Rh1 70.0(10) .
C2 C1 Rh1 114.9(13) .
C8 C1 H1 112.5 .
C2 C1 H1 112.5 .
Rh1 C1 H1 112.5 .
C1 C2 C3 115.1(17) .
C1 C2 H22 108.5 .
C3 C2 H22 108.5 .
C1 C2 H21 108.5 .
C3 C2 H21 108.5 .
H22 C2 H21 107.5 .
C2 C3 C4 109.8(16) .
C2 C3 H32 109.7 .
C4 C3 H32 109.7 .
C2 C3 H31 109.7 .
C4 C3 H31 109.7 .
H32 C3 H31 108.2 .
C5 C4 C3 126.7(17) .
C5 C4 Rh1 75.3(10) .
C3 C4 Rh1 111.0(11) .
C5 C4 H4 112.6 .
C3 C4 H4 112.6 .
Rh1 C4 H4 112.5 .
C4 C5 C6 126(2) .
C4 C5 Rh1 67.9(8) .
C6 C5 Rh1 110.6(10) .
C4 C5 H5 114.4 .
C6 C5 H5 114.4 .
Rh1 C5 H5 114.4 .
C7 C6 C5 117.4(13) .
C7 C6 H61 108.0 .
C5 C6 H61 108.0 .
C7 C6 H62 108.0 .
C5 C6 H62 108.0 .
H61 C6 H62 107.2 .
C6 C7 C8 117.6(13) .
C6 C7 H71 107.9 .
C8 C7 H71 107.9 .
C6 C7 H72 107.9 .
C8 C7 H72 107.9 .
H71 C7 H72 107.2 .
C1 C8 C7 119.6(18) .
C1 C8 Rh1 72.4(9) .
C7 C8 Rh1 111.1(10) .
C1 C8 H8 115.5 .
C7 C8 H8 115.5 .
Rh1 C8 H8 115.5 .
N2 C9 C10 107.5(12) .
N2 C9 H9 126.3 .
C10 C9 H9 126.3 .
C11 C10 C9 104.9(12) .
C11 C10 H10 127.6 .
C9 C10 H10 127.6 .
N1 C11 C10 113.5(12) .
N1 C11 H11 123.3 .
C10 C11 H11 123.3 .
N4 C12 C13 106.0(14) .
N4 C12 H12 127.0 .
C13 C12 H12 127.0 .
C14 C13 C12 107.1(14) .
C14 C13 H13 126.5 .
C12 C13 H13 126.5 .
C13 C14 N3 113.0(13) .
C13 C14 H14 123.5 .
N3 C14 H14 123.5 .
N4 C15 N2 111.8(9) .
N4 C15 C16 113.3(11) .
N2 C15 C16 113.6(12) .
N4 C15 H15 105.8 .
N2 C15 H15 105.8 .
C16 C15 H15 105.8 .
C15 C16 C17 113.8(10) .
C15 C16 H161 108.8 .
C17 C16 H161 108.8 .
C15 C16 H162 108.8 .
C17 C16 H162 108.8 .
H161 C16 H162 107.7 .
C17 C17 C16 115.6(14) 3_556
C17 C17 H171 108.4 3_556
C16 C17 H171 108.4 .
C17 C17 H172 108.4 3_556
C16 C17 H172 108.4 .
H171 C17 H172 107.4 .

loop_
_geom_bond_atom_site_label_1
_geom_bond_atom_site_label_2
_geom_bond_distance
_geom_bond_site_symmetry_2
B1 C11A 1.630(18) .
B1 C41A 1.65(2) .
B1 C21A 1.655(18) .
B1 C31A 1.68(2) .
C11A C16A 1.379(13) .
C11A C12A 1.386(13) .
C12A C13A 1.387(13) .
C12A H12C 0.9500 .
C13A C14A 1.400(13) .
C13A C17A 1.489(7) .
C14A C15A 1.399(13) .
C14A H14C 0.9500 .
C15A C16A 1.369(12) .
C15A C18A 1.486(7) .
C16A H16C 0.9500 .
C17A F3 1.320(7) .
C17A F1 1.325(7) .
C17A F2 1.335(7) .
C18A F4' 1.318(7) .
C18A F5 1.324(7) .
C18A F5' 1.333(8) .
C18A F6 1.335(7) .
C18A F6' 1.337(8) .
C18A F4 1.346(7) .
C21A C22A 1.341(18) .
C21A C26A 1.403(16) .
C22A C23A 1.403(16) .
C22A H22C 0.9500 .
C23A C24A 1.369(16) .
C23A C27A 1.490(8) .
C24A C25A 1.39(2) .
C24A H24C 0.9500 .
C25A C26A 1.358(18) .
C25A C28A 1.491(8) .
C26A H26C 0.9500 .
C27A F7' 1.316(8) .
C27A F8' 1.327(8) .
C27A F9' 1.330(8) .
C27A F9 1.330(7) .
C27A F7 1.343(8) .
C27A F8 1.348(7) .
C28A F10' 1.325(8) .
C28A F11 1.325(7) .
C28A F12 1.332(8) .
C28A F10 1.338(8) .
C28A F11' 1.345(8) .
C28A F12' 1.350(8) .
C31A C32A 1.348(16) .
C31A C36A 1.398(14) .
C32A C33A 1.408(18) .
C32A H32C 0.9500 .
C33A C34A 1.355(16) .
C33A C37A 1.482(8) .
C34A C35A 1.372(18) .
C34A H34C 0.9500 .
C35A C36A 1.395(17) .
C35A C38A 1.488(7) .
C36A H36C 0.9500 .
C37A F13 1.323(7) .
C37A F14 1.330(7) .
C37A F15 1.333(7) .
C38A F18 1.326(8) .
C38A F16' 1.330(8) .
C38A F17' 1.333(8) .
C38A F17 1.336(8) .
C38A F18' 1.338(8) .
C38A F16 1.350(8) .
C41A C46A 1.332(18) .
C41A C42A 1.387(15) .
C42A C43A 1.42(2) .
C42A H42A 0.9500 .
C43A C44A 1.34(2) .
C43A C47A 1.490(8) .
C44A C45A 1.427(19) .
C44A H44A 0.9500 .
C45A C46A 1.401(19) .
C45A C48A 1.477(8) .
C46A H46A 0.9500 .
C47A F21 1.318(7) .
C47A F20' 1.327(8) .
C47A F19' 1.331(8) .
C47A F19 1.337(8) .
C47A F20 1.339(7) .
C47A F21' 1.346(8) .
C48A F23 1.315(7) .
C48A F22 1.318(7) .
C48A F24 1.339(8) .
Rh1 C4 2.072(15) .
Rh1 N3 2.082(10) .
Rh1 N1 2.083(10) .
Rh1 C8 2.104(14) .
Rh1 C1 2.134(17) .
Rh1 C5 2.162(13) .
N1 C11 1.350(14) .
N1 N2 1.384(13) .
N2 C9 1.328(14) .
N2 C15 1.464(14) .
N3 C14 1.346(16) .
N3 N4 1.386(13) .
N4 C12 1.342(16) .
N4 C15 1.425(15) .
C1 C8 1.37(2) .
C1 C2 1.50(2) .
C1 H1 1.0000 .
C2 C3 1.51(2) .
C2 H22 0.9900 .
C2 H21 0.9900 .
C3 C4 1.67(3) .
C3 H32 0.9900 .
C3 H31 0.9900 .
C4 C5 1.34(2) .
C4 H4 1.0000 .
C5 C6 1.49(2) .
C5 H5 1.0000 .
C6 C7 1.38(2) .
C6 H61 0.9900 .
C6 H62 0.9900 .
C7 C8 1.513(19) .
C7 H71 0.9900 .
C7 H72 0.9900 .
C8 H8 1.0000 .
C9 C10 1.379(18) .
C9 H9 0.9500 .
C10 C11 1.351(17) .
C10 H10 0.9500 .
C11 H11 0.9500 .
C12 C13 1.355(19) .
C12 H12 0.9500 .
C13 C14 1.34(2) .
C13 H13 0.9500 .
C14 H14 0.9500 .
C15 C16 1.526(17) .
C15 H15 1.0000 .
C16 C17 1.558(16) .
C16 H161 0.9900 .
C16 H162 0.9900 .
C17 C17 1.42(3) 3_556
C17 H171 0.9900 .
C17 H172 0.9900 .
